data_7134422
loop_
_publ_author_name
'Kurakula, Uma'
'Naaz, Sanobar'
'Roy, Sourav'
'Khan, Samim'
'Puthan Peedikakkal, Abdul Malik'
'Medishetty, Raghavender'
'Mir, Mohammad Hedayetullah'

_publ_section_title
;
 Light-driven structural transformations in isotypical Cd(ii) complexes:
 stereoselectivity and photosalient motion
;
_journal_issue 41
_journal_name_full 'Chemical Communications'
_journal_page_first 7494
_journal_page_last 7497
_journal_paper_doi 10.1039/D5CC01076D
_journal_volume 61
_journal_year 2025
_chemical_formula_moiety 'C96 H72 Cd2 N4 O8'
_chemical_formula_sum 'C96 H72 Cd2 N4 O8'
_chemical_formula_weight 1634.37
_space_group_crystal_system triclinic
_space_group_IT_number 2
_space_group_name_Hall '-P 1'
_space_group_name_H-M_alt 'P -1'
_atom_sites_solution_hydrogens geom
_atom_sites_solution_primary 'Intrinsic Phasing'
_audit_creation_method
;FinalCif 2024.9-0 by Daniel Kratzert, Freiburg 2025, 
https://dkratzert.de/finalcif.html
;
_audit_update_record
;
2025-04-17 deposited with the CCDC.	2025-04-23 downloaded from the CCDC.
;
_cell_angle_alpha 108.737(3)
_cell_angle_beta 90.680(4)
_cell_angle_gamma 101.439(4)
_cell_formula_units_Z 1
_cell_length_a 9.4813(10)
_cell_length_b 12.7868(14)
_cell_length_c 16.4751(18)
_cell_measurement_reflns_used 9282
_cell_measurement_temperature 120(2)
_cell_measurement_theta_max 29.338
_cell_measurement_theta_min 2.4837
_cell_measurement_wavelength 0.71073
_cell_volume 1847.8(3)
_computing_cell_refinement 'SAINT V8.41 (Bruker AXS LLC)'
_computing_data_collection 'Bruker Instrument Service, BIS, v.6.2.12 (Bruker AXS Inc., 2023)'
_computing_data_reduction 'SAINT V8.41 (Bruker AXS LLC)'
_computing_molecular_graphics 'shelXle (C.B. Huebschle, rev 1503)'
_computing_structure_refinement 'SHELXL-2019/2 (Sheldrick, 2019)'
_computing_structure_solution 'SHELXT 2018/2 (Sheldrick, 2018)'
_diffrn_ambient_temperature 120(2)
_diffrn_detector CPAD
_diffrn_detector_area_resol_mean 7.391
_diffrn_detector_type 'Bruker PHOTON III'
_diffrn_measured_fraction_theta_full 0.999
_diffrn_measured_fraction_theta_max 0.999
_diffrn_measurement_details
;<Phi   scan: start=   0.0; len= 180.0; end= 180.0 at [Counterclockwise Eulerian 
angles: dx= 50.00 mm theta=   0.000 deg omega=   0.000 deg chi=  54.740 deg] 
measure for 1.0 seconds; frame angle 1.00 degrees, wavelength=0.71073>
<Phi   scan: start= 180.0; len= 180.0; end= 360.0 at [Counterclockwise Eulerian 
angles: dx= 50.00 mm theta=   0.000 deg omega=   0.000 deg chi=  54.740 deg] 
measure for 1.0 seconds; frame angle 1.00 degrees, wavelength=0.71073>
<Phi   scan: start= 180.0; len= 180.0; end= 360.0 at [Counterclockwise Eulerian 
angles: dx= 50.00 mm theta=   0.000 deg omega=   0.000 deg chi=  54.740 deg] 
measure for 1.0 seconds; frame angle 1.00 degrees, wavelength=0.71073>
<Phi   scan: start=   0.0; len= 180.0; end= 180.0 at [Counterclockwise Eulerian 
angles: dx= 50.00 mm theta=   0.000 deg omega=   0.000 deg chi=  54.740 deg] 
measure for 1.0 seconds; frame angle 1.00 degrees, wavelength=0.71073>
<Phi   scan: start= 360.0; len=   0.5; end= 360.5 at [Counterclockwise Eulerian 
angles: dx= 50.00 mm theta=   6.489 deg omega=   3.961 deg chi= -44.500 deg] 
measure for 2.5 seconds; frame angle 0.50 degrees, wavelength=0.71073>
<Omega scan: start= 324.6; len=  65.5; end= 390.1 at [Counterclockwise Eulerian 
angles: dx= 50.00 mm theta=   7.981 deg phi= 108.000 deg chi=  68.500 deg] 
measure for 2.5 seconds; frame angle 0.50 degrees, wavelength=0.71073>
<Omega scan: start= 324.6; len=  65.5; end= 390.1 at [Counterclockwise Eulerian 
angles: dx= 50.00 mm theta=   7.981 deg phi= 324.000 deg chi=  68.500 deg] 
measure for 2.5 seconds; frame angle 0.50 degrees, wavelength=0.71073>
<Omega scan: start=   5.0; len= 122.5; end= 127.5 at [Counterclockwise Eulerian 
angles: dx= 50.00 mm theta=   6.489 deg phi= 255.000 deg chi= -44.500 deg] 
measure for 2.5 seconds; frame angle 0.50 degrees, wavelength=0.71073>
<Omega scan: start= 324.6; len=  65.5; end= 390.1 at [Counterclockwise Eulerian 
angles: dx= 50.00 mm theta=   7.981 deg phi= 252.000 deg chi=  68.500 deg] 
measure for 2.5 seconds; frame angle 0.50 degrees, wavelength=0.71073>
<Phi   scan: start=   0.0; len= 360.0; end= 360.0 at [Counterclockwise Eulerian 
angles: dx= 50.00 mm theta=   6.489 deg omega= 272.729 deg chi=  22.000 deg] 
measure for 2.5 seconds; frame angle 0.50 degrees, wavelength=0.71073>
<Omega scan: start= 324.6; len=  65.5; end= 390.1 at [Counterclockwise Eulerian 
angles: dx= 50.00 mm theta=   7.981 deg phi=  36.000 deg chi=  68.500 deg] 
measure for 2.5 seconds; frame angle 0.50 degrees, wavelength=0.71073>
<Omega scan: start=   5.0; len= 122.5; end= 127.5 at [Counterclockwise Eulerian 
angles: dx= 50.00 mm theta=   6.489 deg phi=  51.000 deg chi= -44.500 deg] 
measure for 2.5 seconds; frame angle 0.50 degrees, wavelength=0.71073>
<Omega scan: start= 324.6; len=  65.5; end= 390.1 at [Counterclockwise Eulerian 
angles: dx= 50.00 mm theta=   7.981 deg phi= 180.000 deg chi=  68.500 deg] 
measure for 2.5 seconds; frame angle 0.50 degrees, wavelength=0.71073>
<Phi   scan: start= 360.0; len=   0.5; end= 360.5 at [Counterclockwise Eulerian 
angles: dx= 50.00 mm theta=   6.489 deg omega= 358.788 deg chi= -22.000 deg] 
measure for 2.5 seconds; frame angle 0.50 degrees, wavelength=0.71073>
;
_diffrn_measurement_device 'KAPPA Four Circle diffractometer'
_diffrn_measurement_device_type 'Bruker D8 QUEST'
_diffrn_measurement_method '\w and \f scans'
_diffrn_measurement_specimen_support 'nylon loop'
_diffrn_radiation_monochromator 'multilayer mirror'
_diffrn_radiation_type MoK\a
_diffrn_radiation_wavelength 0.71073
_diffrn_reflns_av_R_equivalents 0.056
_diffrn_reflns_av_unetI/netI 0.0429
_diffrn_reflns_Laue_measured_fraction_full 0.999
_diffrn_reflns_Laue_measured_fraction_max 0.999
_diffrn_reflns_limit_h_max 12
_diffrn_reflns_limit_h_min -12
_diffrn_reflns_limit_k_max 17
_diffrn_reflns_limit_k_min -17
_diffrn_reflns_limit_l_max 21
_diffrn_reflns_limit_l_min -21
_diffrn_reflns_number 59295
_diffrn_reflns_point_group_measured_fraction_full 0.999
_diffrn_reflns_point_group_measured_fraction_max 0.999
_diffrn_reflns_reduction_process narrow-frame
_diffrn_reflns_theta_full 25.242
_diffrn_reflns_theta_max 28.281
_diffrn_reflns_theta_min 2.199
_diffrn_source 'microfocus sealed tube'
_diffrn_source_current 1.4
_diffrn_source_target Mo
_diffrn_source_type 'INCOATEC I\mS 3.0'
_diffrn_source_voltage 50
_exptl_absorpt_coefficient_mu 0.641
_exptl_absorpt_correction_T_max 0.943
_exptl_absorpt_correction_T_min 0.784
_exptl_absorpt_correction_type multi-scan
_exptl_absorpt_process_details
;Krause, L., Herbst-Irmer, R., Sheldrick, G. M., Stalke, D. (2015).
"Comparison of silver and molybdenum microfocus X-ray sources for single-crystal
 structure determination"
J. Appl. Cryst. 48, 3-10.
doi:10.1107/S1600576714022985
;
_exptl_crystal_colour yellow
_exptl_crystal_density_diffrn 1.469
_exptl_crystal_description needle
_exptl_crystal_F_000 836
_exptl_crystal_size_max 0.398
_exptl_crystal_size_mid 0.158
_exptl_crystal_size_min 0.092
_exptl_transmission_factor_max 0.746100
_exptl_transmission_factor_min 0.634400
_refine_diff_density_max 1.648
_refine_diff_density_min -0.952
_refine_diff_density_rms 0.106
_refine_ls_extinction_method none
_refine_ls_goodness_of_fit_ref 1.091
_refine_ls_hydrogen_treatment constr
_refine_ls_matrix_type full
_refine_ls_number_parameters 496
_refine_ls_number_reflns 9153
_refine_ls_number_restraints 0
_refine_ls_restrained_S_all 1.091
_refine_ls_R_factor_all 0.0510
_refine_ls_R_factor_gt 0.0439
_refine_ls_shift/su_max 0.001
_refine_ls_shift/su_mean 0.000
_refine_ls_structure_factor_coef Fsqd
_refine_ls_weighting_details 'w=1/[\s^2^(Fo^2^)+(0.0403P)^2^+3.5935P] where P=(Fo^2^+2Fc^2^)/3'
_refine_ls_weighting_scheme calc
_refine_ls_wR_factor_gt 0.1050
_refine_ls_wR_factor_ref 0.1085
_reflns_Friedel_coverage 0.000
_reflns_number_gt 8136
_reflns_number_total 9153
_reflns_threshold_expression 'I > 2\s(I)'
_cod_data_source_file d5cc01076d7.cif
_cod_data_source_block RM_KUCdBenzoAI30MIN_a
_cod_depositor_comments
;
The following automatic conversions were performed:

data item '_exptl_absorpt_correction_type' value 'Multi-Scan' was
changed to 'multi-scan' in accordance with the
/home/data/users/saulius/crontab/automatic-downloads/rss-feeds/RSC/lib/dictionaries/cif_core.dic
dictionary named 'cif_core.dic' version 2.4.2 last updated on
2011-04-26.

Automatic conversion script
Id: cif_fix_values 8170 2020-07-09 18:12:32Z antanas 

 Adding full bibliography for 7134419--7134426.cif.
;
_cod_database_code 7134422
_shelx_shelxl_version_number 2019/3
_shelx_space_group_comment
;
The symmetry employed for this shelxl refinement is uniquely defined
by the following loop, which should always be used as a source of
symmetry information in preference to the above space-group names.
They are only intended as comments.
;
_exptl_bruker_absorpt_correction_t_ratio 0.8503
_shelx_estimated_absorpt_t_min 0.784
_shelx_estimated_absorpt_t_max 0.943
_bruker_diffrn_measurement_temperature_device 'Oxford Cryostream 1000'
_diffrn_measurement_bruker_total_exposure_time 8982.5
_diffrn_reflns_bruker_av_norm_i 1653.306
_diffrn_reflns_bruker_number_gt 58104
_computing_bruker_data_scaling 'SADABS-2016/2 - Bruker AXS area detector scaling and absorption correction'
_geom_details
; All esds (except the esd in the dihedral angle between two l.s. planes)
 are estimated using the full covariance matrix.  The cell esds are taken
 into account individually in the estimation of esds in distances, angles
 and torsion angles; correlations between esds in cell parameters are only
 used when they are defined by crystal symmetry.  An approximate (isotropic)
 treatment of cell esds is used for estimating esds involving l.s. planes.
;

loop_
_space_group_symop_operation_xyz
'x, y, z'
'-x, -y, -z'

loop_
_atom_site_label
_atom_site_type_symbol
_atom_site_fract_x
_atom_site_fract_y
_atom_site_fract_z
_atom_site_U_iso_or_equiv
_atom_site_adp_type
_atom_site_occupancy
_atom_site_site_symmetry_order
_atom_site_calc_flag
_atom_site_refinement_flags_posn
_atom_site_refinement_flags_adp
_atom_site_refinement_flags_occupancy
_atom_site_disorder_assembly
_atom_site_disorder_group
Cd1 Cd 1.12577(2) 0.92610(2) 0.39464(2) 0.01840(7) Uani 1 1 d . . . . .
O1 O 1.0237(3) 0.9464(2) 0.57286(15) 0.0316(5) Uani 1 1 d . . . . .
O2 O 1.1955(2) 0.86894(18) 0.50215(13) 0.0227(4) Uani 1 1 d . . . . .
O3 O 1.1527(2) 0.93936(18) 0.25798(13) 0.0242(4) Uani 1 1 d . . . . .
O4 O 1.2748(2) 0.82566(18) 0.29139(13) 0.0232(4) Uani 1 1 d . . . . .
N1 N 0.9351(3) 0.7740(2) 0.34788(15) 0.0217(5) Uani 1 1 d . . . . .
N2 N 0.6949(3) 0.9110(2) 0.54661(15) 0.0208(5) Uani 1 1 d . . . . .
C1 C 1.2147(3) 0.9193(2) 0.65393(18) 0.0185(5) Uani 1 1 d . . . . .
C2 C 1.3527(3) 0.8966(3) 0.65331(18) 0.0219(6) Uani 1 1 d . . . . .
H2 H 1.395368 0.873049 0.600390 0.026 Uiso 1 1 calc R U . . .
C3 C 1.4279(4) 0.9081(3) 0.7294(2) 0.0258(6) Uani 1 1 d . . . . .
H3 H 1.522132 0.893090 0.728765 0.031 Uiso 1 1 calc R U . . .
C4 C 1.3647(4) 0.9417(3) 0.8064(2) 0.0289(7) Uani 1 1 d . . . . .
H4 H 1.416443 0.950762 0.858843 0.035 Uiso 1 1 calc R U . . .
C5 C 1.2269(4) 0.9621(3) 0.8073(2) 0.0306(7) Uani 1 1 d . . . . .
H5 H 1.183391 0.983398 0.860077 0.037 Uiso 1 1 calc R U . . .
C6 C 1.1518(4) 0.9516(3) 0.73127(19) 0.0238(6) Uani 1 1 d . . . . .
H6 H 1.057427 0.966529 0.732169 0.029 Uiso 1 1 calc R U . . .
C7 C 1.1378(3) 0.9110(2) 0.57080(18) 0.0199(6) Uani 1 1 d . . . . .
C8 C 0.8244(4) 0.7703(3) 0.29534(19) 0.0242(6) Uani 1 1 d . . . . .
H8 H 0.832804 0.826478 0.268400 0.029 Uiso 1 1 calc R U . . .
C9 C 0.6977(4) 0.6883(3) 0.27830(19) 0.0243(6) Uani 1 1 d . . . . .
H9 H 0.622523 0.688165 0.239620 0.029 Uiso 1 1 calc R U . . .
C10 C 0.6814(3) 0.6066(2) 0.31794(18) 0.0205(6) Uani 1 1 d . . . . .
C11 C 0.7998(3) 0.6076(2) 0.3687(2) 0.0234(6) Uani 1 1 d . . . . .
H11 H 0.796145 0.550189 0.394157 0.028 Uiso 1 1 calc R U . . .
C12 C 0.9233(3) 0.6917(3) 0.38257(19) 0.0238(6) Uani 1 1 d . . . . .
H12 H 1.002543 0.690965 0.418027 0.029 Uiso 1 1 calc R U . . .
C13 C 1.2389(3) 0.8721(2) 0.24033(18) 0.0198(6) Uani 1 1 d . . . . .
C14 C 1.3013(3) 0.8493(2) 0.15437(18) 0.0197(6) Uani 1 1 d . . . . .
C15 C 1.2611(4) 0.8981(3) 0.09580(19) 0.0243(6) Uani 1 1 d . . . . .
H15 H 1.189084 0.941760 0.108709 0.029 Uiso 1 1 calc R U . . .
C16 C 1.3250(4) 0.8836(3) 0.0188(2) 0.0308(7) Uani 1 1 d . . . . .
H16 H 1.296653 0.917222 -0.020660 0.037 Uiso 1 1 calc R U . . .
C17 C 1.4303(4) 0.8200(3) -0.0005(2) 0.0316(7) Uani 1 1 d . . . . .
H17 H 1.475445 0.811320 -0.052722 0.038 Uiso 1 1 calc R U . . .
C18 C 1.4693(4) 0.7697(3) 0.0560(2) 0.0320(7) Uani 1 1 d . . . . .
H18 H 1.539834 0.724720 0.041977 0.038 Uiso 1 1 calc R U . . .
C19 C 1.4061(4) 0.7841(3) 0.1333(2) 0.0267(7) Uani 1 1 d . . . . .
H19 H 1.434317 0.749530 0.172195 0.032 Uiso 1 1 calc R U . . .
C20 C 0.6928(4) 0.8192(3) 0.56937(18) 0.0232(6) Uani 1 1 d . . . . .
H20 H 0.754072 0.825917 0.617613 0.028 Uiso 1 1 calc R U . . .
C21 C 0.6055(3) 0.7154(2) 0.52583(19) 0.0223(6) Uani 1 1 d . . . . .
H21 H 0.606078 0.652902 0.545034 0.027 Uiso 1 1 calc R U . . .
C22 C 0.5160(3) 0.7018(2) 0.45335(18) 0.0197(6) Uani 1 1 d . . . . .
C23 C 0.5126(3) 0.7989(2) 0.43285(18) 0.0202(6) Uani 1 1 d . . . . .
H23 H 0.448642 0.795760 0.386912 0.024 Uiso 1 1 calc R U . . .
C24 C 0.6032(3) 0.8995(2) 0.48004(18) 0.0203(6) Uani 1 1 d . . . . .
H24 H 0.600643 0.964566 0.464520 0.024 Uiso 1 1 calc R U . . .
C25 C 0.5399(3) 0.5298(2) 0.31944(18) 0.0209(6) Uani 1 1 d . . . . .
H25 H 0.555833 0.455964 0.322133 0.025 Uiso 1 1 calc R U . . .
C26 C 0.4135(3) 0.5104(2) 0.25239(19) 0.0210(6) Uani 1 1 d . . . . .
H26 H 0.440243 0.559200 0.215765 0.025 Uiso 1 1 calc R U . . .
C27 C 0.3205(3) 0.5687(2) 0.32812(18) 0.0202(6) Uani 1 1 d . . . . .
H27 H 0.310713 0.643854 0.325151 0.024 Uiso 1 1 calc R U . . .
C28 C 0.4452(3) 0.5847(2) 0.39559(18) 0.0204(6) Uani 1 1 d . . . . .
H28 H 0.417033 0.533489 0.430218 0.024 Uiso 1 1 calc R U . . .
C29 C 0.3486(3) 0.3903(2) 0.19677(19) 0.0202(6) Uani 1 1 d . . . . .
C30 C 0.3231(4) 0.3059(2) 0.2333(2) 0.0248(6) Uani 1 1 d . . . . .
H30 H 0.362930 0.321229 0.290181 0.030 Uiso 1 1 calc R U . . .
C31 C 0.2390(4) 0.1968(3) 0.1883(2) 0.0281(7) Uani 1 1 d . . . . .
H31 H 0.224654 0.139652 0.214458 0.034 Uiso 1 1 calc R U . . .
C32 C 0.1790(4) 0.1743(3) 0.1075(2) 0.0289(7) Uani 1 1 d . . . . .
H32 H 0.118696 0.102447 0.078679 0.035 Uiso 1 1 calc R U . . .
C33 C 0.2052(4) 0.2563(3) 0.0660(2) 0.0258(6) Uani 1 1 d . . . . .
C34 C 0.2955(3) 0.3645(2) 0.10941(18) 0.0213(6) Uani 1 1 d . . . . .
C35 C 0.1744(3) 0.5001(2) 0.33359(19) 0.0221(6) Uani 1 1 d . . . . .
C36 C 0.1421(4) 0.4568(3) 0.3991(2) 0.0263(6) Uani 1 1 d . . . . .
H36 H 0.209761 0.478443 0.447579 0.032 Uiso 1 1 calc R U . . .
C37 C 0.0100(4) 0.3806(3) 0.3955(2) 0.0323(7) Uani 1 1 d . . . . .
H37 H -0.011005 0.353336 0.442224 0.039 Uiso 1 1 calc R U . . .
C38 C -0.0873(4) 0.3461(3) 0.3259(2) 0.0340(8) Uani 1 1 d . . . . .
H38 H -0.173307 0.291820 0.322984 0.041 Uiso 1 1 calc R U . . .
C39 C -0.0610(4) 0.3906(3) 0.2578(2) 0.0274(7) Uani 1 1 d . . . . .
C40 C 0.0678(3) 0.4729(2) 0.26412(19) 0.0224(6) Uani 1 1 d . . . . .
C41 C 0.1418(4) 0.2333(3) -0.0183(2) 0.0327(7) Uani 1 1 d . . . . .
H41 H 0.078893 0.162287 -0.046406 0.039 Uiso 1 1 calc R U . . .
C42 C 0.1696(4) 0.3112(3) -0.0594(2) 0.0353(8) Uani 1 1 d . . . . .
H42 H 0.124863 0.295034 -0.115206 0.042 Uiso 1 1 calc R U . . .
C43 C 0.2645(4) 0.4153(3) -0.0190(2) 0.0329(8) Uani 1 1 d . . . . .
H43 H 0.286564 0.468300 -0.048786 0.040 Uiso 1 1 calc R U . . .
C44 C 0.3260(4) 0.4417(3) 0.0628(2) 0.0268(6) Uani 1 1 d . . . . .
H44 H 0.390085 0.512701 0.088831 0.032 Uiso 1 1 calc R U . . .
C45 C -0.1612(4) 0.3566(3) 0.1851(2) 0.0346(8) Uani 1 1 d . . . . .
H45 H -0.245741 0.300087 0.180272 0.042 Uiso 1 1 calc R U . . .
C46 C -0.1379(4) 0.4038(3) 0.1221(3) 0.0381(9) Uani 1 1 d . . . . .
H46 H -0.204614 0.378521 0.072791 0.046 Uiso 1 1 calc R U . . .
C47 C -0.0158(4) 0.4896(3) 0.1296(2) 0.0316(7) Uani 1 1 d . . . . .
H47 H -0.002446 0.524520 0.086533 0.038 Uiso 1 1 calc R U . . .
C48 C 0.0849(4) 0.5237(3) 0.1989(2) 0.0250(6) Uani 1 1 d . . . . .
H48 H 0.166981 0.582061 0.203190 0.030 Uiso 1 1 calc R U . . .

loop_
_atom_site_aniso_label
_atom_site_aniso_U_11
_atom_site_aniso_U_22
_atom_site_aniso_U_33
_atom_site_aniso_U_23
_atom_site_aniso_U_13
_atom_site_aniso_U_12
Cd1 0.01506(11) 0.02287(11) 0.01528(10) 0.00493(7) -0.00137(7) 0.00199(7)
O1 0.0262(13) 0.0378(13) 0.0324(12) 0.0089(10) -0.0041(10) 0.0153(10)
O2 0.0202(11) 0.0291(10) 0.0177(9) 0.0076(8) -0.0019(8) 0.0035(9)
O3 0.0247(12) 0.0314(11) 0.0197(10) 0.0090(8) 0.0051(9) 0.0123(9)
O4 0.0219(11) 0.0292(11) 0.0199(10) 0.0101(8) 0.0001(8) 0.0052(9)
N1 0.0182(13) 0.0253(12) 0.0189(11) 0.0040(9) 0.0010(10) 0.0043(10)
N2 0.0188(13) 0.0222(11) 0.0187(11) 0.0038(9) 0.0001(10) 0.0031(10)
C1 0.0161(14) 0.0197(12) 0.0187(13) 0.0068(10) -0.0003(11) 0.0007(10)
C2 0.0176(15) 0.0294(14) 0.0175(13) 0.0076(11) 0.0010(11) 0.0028(11)
C3 0.0173(15) 0.0353(16) 0.0248(15) 0.0111(13) -0.0032(12) 0.0039(12)
C4 0.0337(19) 0.0328(16) 0.0195(14) 0.0108(12) -0.0020(13) 0.0019(14)
C5 0.040(2) 0.0342(17) 0.0203(14) 0.0107(13) 0.0093(14) 0.0117(15)
C6 0.0225(16) 0.0269(14) 0.0239(14) 0.0098(12) 0.0049(12) 0.0066(12)
C7 0.0200(15) 0.0202(13) 0.0192(13) 0.0080(10) -0.0014(11) 0.0012(11)
C8 0.0246(17) 0.0257(14) 0.0220(14) 0.0100(11) -0.0012(12) 0.0014(12)
C9 0.0222(16) 0.0276(14) 0.0219(14) 0.0083(12) -0.0066(12) 0.0026(12)
C10 0.0159(14) 0.0205(13) 0.0214(13) 0.0030(11) -0.0003(11) 0.0022(11)
C11 0.0220(16) 0.0245(14) 0.0254(14) 0.0104(12) -0.0020(12) 0.0052(12)
C12 0.0186(15) 0.0284(15) 0.0229(14) 0.0054(12) -0.0028(12) 0.0068(12)
C13 0.0180(15) 0.0202(13) 0.0188(13) 0.0053(10) -0.0018(11) 0.0007(11)
C14 0.0156(14) 0.0224(13) 0.0162(12) 0.0031(10) -0.0038(11) -0.0010(11)
C15 0.0233(16) 0.0270(14) 0.0223(14) 0.0076(12) -0.0002(12) 0.0054(12)
C16 0.034(2) 0.0387(17) 0.0208(14) 0.0119(13) 0.0022(13) 0.0070(14)
C17 0.0303(19) 0.0400(18) 0.0187(14) 0.0045(13) 0.0044(13) 0.0026(14)
C18 0.0260(18) 0.0379(18) 0.0313(17) 0.0064(14) 0.0074(14) 0.0133(14)
C19 0.0296(18) 0.0321(16) 0.0220(14) 0.0096(12) 0.0035(13) 0.0131(13)
C20 0.0238(16) 0.0294(15) 0.0155(13) 0.0061(11) -0.0016(11) 0.0062(12)
C21 0.0244(16) 0.0238(14) 0.0206(13) 0.0098(11) -0.0009(12) 0.0052(12)
C22 0.0180(15) 0.0206(13) 0.0190(13) 0.0059(10) 0.0008(11) 0.0022(11)
C23 0.0179(15) 0.0241(13) 0.0184(13) 0.0070(11) -0.0001(11) 0.0045(11)
C24 0.0200(15) 0.0202(13) 0.0214(13) 0.0070(11) 0.0033(11) 0.0060(11)
C25 0.0221(16) 0.0189(13) 0.0214(13) 0.0064(11) -0.0015(11) 0.0042(11)
C26 0.0201(15) 0.0215(13) 0.0211(13) 0.0080(11) -0.0002(11) 0.0027(11)
C27 0.0209(15) 0.0190(12) 0.0192(13) 0.0050(10) -0.0016(11) 0.0029(11)
C28 0.0216(15) 0.0195(13) 0.0201(13) 0.0076(10) -0.0001(11) 0.0031(11)
C29 0.0143(14) 0.0228(13) 0.0223(14) 0.0061(11) -0.0006(11) 0.0031(11)
C30 0.0269(17) 0.0250(14) 0.0216(14) 0.0072(11) -0.0019(12) 0.0049(12)
C31 0.0317(19) 0.0204(14) 0.0308(16) 0.0091(12) -0.0008(14) 0.0015(12)
C32 0.0293(18) 0.0207(14) 0.0301(16) 0.0015(12) -0.0039(14) 0.0017(12)
C33 0.0237(17) 0.0284(15) 0.0218(14) 0.0018(12) -0.0029(12) 0.0089(12)
C34 0.0186(15) 0.0259(14) 0.0193(13) 0.0051(11) 0.0025(11) 0.0086(11)
C35 0.0204(15) 0.0207(13) 0.0235(14) 0.0044(11) 0.0011(12) 0.0056(11)
C36 0.0224(17) 0.0297(15) 0.0247(15) 0.0075(12) -0.0007(12) 0.0032(12)
C37 0.0300(19) 0.0333(17) 0.0370(18) 0.0183(14) 0.0062(15) 0.0032(14)
C38 0.0253(18) 0.0272(16) 0.048(2) 0.0140(15) 0.0017(16) -0.0006(13)
C39 0.0255(17) 0.0204(14) 0.0317(16) 0.0041(12) -0.0029(13) 0.0024(12)
C40 0.0201(15) 0.0217(13) 0.0239(14) 0.0046(11) 0.0013(12) 0.0063(11)
C41 0.0296(19) 0.0349(17) 0.0263(16) -0.0002(13) -0.0071(14) 0.0079(14)
C42 0.037(2) 0.048(2) 0.0214(15) 0.0061(14) -0.0042(14) 0.0189(17)
C43 0.037(2) 0.0417(19) 0.0271(16) 0.0152(14) 0.0034(15) 0.0177(16)
C44 0.0246(17) 0.0330(16) 0.0248(15) 0.0103(12) 0.0019(13) 0.0097(13)
C45 0.0248(18) 0.0249(15) 0.048(2) 0.0081(14) -0.0123(16) -0.0013(13)
C46 0.035(2) 0.0289(16) 0.043(2) 0.0050(15) -0.0195(17) 0.0030(15)
C47 0.033(2) 0.0329(17) 0.0310(17) 0.0107(13) -0.0030(14) 0.0122(14)
C48 0.0212(16) 0.0261(14) 0.0279(15) 0.0081(12) 0.0005(13) 0.0072(12)

loop_
_atom_type_symbol
_atom_type_description
_atom_type_scat_dispersion_real
_atom_type_scat_dispersion_imag
_atom_type_scat_source
C C 0.0033 0.0016 'International Tables Vol C Tables 4.2.6.8 and 6.1.1.4'
H H 0.0000 0.0000 'International Tables Vol C Tables 4.2.6.8 and 6.1.1.4'
Cd Cd -0.8075 1.2024 'International Tables Vol C Tables 4.2.6.8 and 6.1.1.4'
N N 0.0061 0.0033 'International Tables Vol C Tables 4.2.6.8 and 6.1.1.4'
O O 0.0106 0.0060 'International Tables Vol C Tables 4.2.6.8 and 6.1.1.4'

loop_
_geom_angle_atom_site_label_1
_geom_angle_atom_site_label_2
_geom_angle_atom_site_label_3
_geom_angle
_geom_angle_site_symmetry_1
_geom_angle_site_symmetry_3
_geom_angle_publ_flag
O2 Cd1 N1 91.94(8) . . ?
O2 Cd1 O1 117.11(8) . 2_776 ?
N1 Cd1 O1 92.69(9) . 2_776 ?
O2 Cd1 O3 149.83(8) . . ?
N1 Cd1 O3 93.32(8) . . ?
O1 Cd1 O3 92.30(8) 2_776 . ?
O2 Cd1 N2 86.85(8) . 2_776 ?
N1 Cd1 N2 174.08(9) . 2_776 ?
O1 Cd1 N2 82.73(9) 2_776 2_776 ?
O3 Cd1 N2 90.62(8) . 2_776 ?
O2 Cd1 O4 94.71(7) . . ?
N1 Cd1 O4 90.67(8) . . ?
O1 Cd1 O4 147.83(8) 2_776 . ?
O3 Cd1 O4 55.56(7) . . ?
N2 Cd1 O4 95.20(8) 2_776 . ?
O2 Cd1 C13 122.10(8) . . ?
N1 Cd1 C13 92.54(9) . . ?
O1 Cd1 C13 120.26(9) 2_776 . ?
O3 Cd1 C13 27.99(8) . . ?
N2 Cd1 C13 93.01(9) 2_776 . ?
O4 Cd1 C13 27.57(8) . . ?
C7 O1 Cd1 158.2(2) . 2_776 ?
C7 O2 Cd1 111.74(18) . . ?
C13 O3 Cd1 92.91(17) . . ?
C13 O4 Cd1 88.49(17) . . ?
C8 N1 C12 117.5(3) . . ?
C8 N1 Cd1 122.7(2) . . ?
C12 N1 Cd1 119.2(2) . . ?
C20 N2 C24 117.0(3) . . ?
C20 N2 Cd1 121.0(2) . 2_776 ?
C24 N2 Cd1 121.30(19) . 2_776 ?
C6 C1 C2 119.5(3) . . ?
C6 C1 C7 121.1(3) . . ?
C2 C1 C7 119.3(3) . . ?
C3 C2 C1 120.4(3) . . ?
C3 C2 H2 119.8 . . ?
C1 C2 H2 119.8 . . ?
C2 C3 C4 119.6(3) . . ?
C2 C3 H3 120.2 . . ?
C4 C3 H3 120.2 . . ?
C5 C4 C3 120.2(3) . . ?
C5 C4 H4 119.9 . . ?
C3 C4 H4 119.9 . . ?
C4 C5 C6 120.3(3) . . ?
C4 C5 H5 119.8 . . ?
C6 C5 H5 119.8 . . ?
C5 C6 C1 119.9(3) . . ?
C5 C6 H6 120.1 . . ?
C1 C6 H6 120.1 . . ?
O1 C7 O2 123.8(3) . . ?
O1 C7 C1 119.2(3) . . ?
O2 C7 C1 116.9(3) . . ?
N1 C8 C9 123.1(3) . . ?
N1 C8 H8 118.5 . . ?
C9 C8 H8 118.5 . . ?
C10 C9 C8 119.7(3) . . ?
C10 C9 H9 120.2 . . ?
C8 C9 H9 120.2 . . ?
C9 C10 C11 116.7(3) . . ?
C9 C10 C25 124.1(3) . . ?
C11 C10 C25 118.6(3) . . ?
C12 C11 C10 120.3(3) . . ?
C12 C11 H11 119.8 . . ?
C10 C11 H11 119.8 . . ?
N1 C12 C11 122.5(3) . . ?
N1 C12 H12 118.8 . . ?
C11 C12 H12 118.8 . . ?
O4 C13 O3 123.0(3) . . ?
O4 C13 C14 119.2(3) . . ?
O3 C13 C14 117.8(2) . . ?
O4 C13 Cd1 63.94(15) . . ?
O3 C13 Cd1 59.11(15) . . ?
C14 C13 Cd1 176.4(2) . . ?
C15 C14 C19 118.5(3) . . ?
C15 C14 C13 120.4(3) . . ?
C19 C14 C13 121.0(3) . . ?
C16 C15 C14 120.8(3) . . ?
C16 C15 H15 119.6 . . ?
C14 C15 H15 119.6 . . ?
C15 C16 C17 120.0(3) . . ?
C15 C16 H16 120.0 . . ?
C17 C16 H16 120.0 . . ?
C18 C17 C16 119.9(3) . . ?
C18 C17 H17 120.0 . . ?
C16 C17 H17 120.0 . . ?
C17 C18 C19 120.4(3) . . ?
C17 C18 H18 119.8 . . ?
C19 C18 H18 119.8 . . ?
C18 C19 C14 120.4(3) . . ?
C18 C19 H19 119.8 . . ?
C14 C19 H19 119.8 . . ?
N2 C20 C21 122.8(3) . . ?
N2 C20 H20 118.6 . . ?
C21 C20 H20 118.6 . . ?
C20 C21 C22 120.1(3) . . ?
C20 C21 H21 119.9 . . ?
C22 C21 H21 119.9 . . ?
C23 C22 C21 116.7(3) . . ?
C23 C22 C28 123.1(3) . . ?
C21 C22 C28 119.7(3) . . ?
C24 C23 C22 119.2(3) . . ?
C24 C23 H23 120.4 . . ?
C22 C23 H23 120.4 . . ?
N2 C24 C23 123.9(3) . . ?
N2 C24 H24 118.1 . . ?
C23 C24 H24 118.1 . . ?
C10 C25 C26 120.0(2) . . ?
C10 C25 C28 113.7(2) . . ?
C26 C25 C28 90.1(2) . . ?
C10 C25 H25 110.5 . . ?
C26 C25 H25 110.5 . . ?
C28 C25 H25 110.5 . . ?
C29 C26 C25 117.9(2) . . ?
C29 C26 C27 116.7(2) . . ?
C25 C26 C27 89.9(2) . . ?
C29 C26 H26 110.3 . . ?
C25 C26 H26 110.3 . . ?
C27 C26 H26 110.3 . . ?
C35 C27 C28 119.0(2) . . ?
C35 C27 C26 116.6(2) . . ?
C28 C27 C26 90.1(2) . . ?
C35 C27 H27 109.9 . . ?
C28 C27 H27 109.9 . . ?
C26 C27 H27 109.9 . . ?
C22 C28 C27 119.8(2) . . ?
C22 C28 C25 114.3(2) . . ?
C27 C28 C25 89.8(2) . . ?
C22 C28 H28 110.4 . . ?
C27 C28 H28 110.4 . . ?
C25 C28 H28 110.4 . . ?
C30 C29 C34 118.8(3) . . ?
C30 C29 C26 119.6(3) . . ?
C34 C29 C26 121.1(3) . . ?
C29 C30 C31 121.7(3) . . ?
C29 C30 H30 119.1 . . ?
C31 C30 H30 119.1 . . ?
C32 C31 C30 119.7(3) . . ?
C32 C31 H31 120.1 . . ?
C30 C31 H31 120.1 . . ?
C31 C32 C33 120.9(3) . . ?
C31 C32 H32 119.5 . . ?
C33 C32 H32 119.5 . . ?
C32 C33 C41 121.0(3) . . ?
C32 C33 C34 119.6(3) . . ?
C41 C33 C34 119.4(3) . . ?
C44 C34 C33 117.5(3) . . ?
C44 C34 C29 123.7(3) . . ?
C33 C34 C29 118.9(3) . . ?
C36 C35 C40 118.6(3) . . ?
C36 C35 C27 123.4(3) . . ?
C40 C35 C27 117.8(3) . . ?
C35 C36 C37 121.2(3) . . ?
C35 C36 H36 119.4 . . ?
C37 C36 H36 119.4 . . ?
C38 C37 C36 120.7(3) . . ?
C38 C37 H37 119.7 . . ?
C36 C37 H37 119.7 . . ?
C37 C38 C39 120.4(3) . . ?
C37 C38 H38 119.8 . . ?
C39 C38 H38 119.8 . . ?
C45 C39 C38 121.3(3) . . ?
C45 C39 C40 119.8(3) . . ?
C38 C39 C40 118.8(3) . . ?
C48 C40 C39 117.6(3) . . ?
C48 C40 C35 122.6(3) . . ?
C39 C40 C35 119.8(3) . . ?
C42 C41 C33 121.2(3) . . ?
C42 C41 H41 119.4 . . ?
C33 C41 H41 119.4 . . ?
C41 C42 C43 119.8(3) . . ?
C41 C42 H42 120.1 . . ?
C43 C42 H42 120.1 . . ?
C44 C43 C42 120.9(3) . . ?
C44 C43 H43 119.6 . . ?
C42 C43 H43 119.6 . . ?
C43 C44 C34 121.2(3) . . ?
C43 C44 H44 119.4 . . ?
C34 C44 H44 119.4 . . ?
C46 C45 C39 120.7(3) . . ?
C46 C45 H45 119.6 . . ?
C39 C45 H45 119.6 . . ?
C45 C46 C47 120.2(3) . . ?
C45 C46 H46 119.9 . . ?
C47 C46 H46 119.9 . . ?
C48 C47 C46 120.5(3) . . ?
C48 C47 H47 119.7 . . ?
C46 C47 H47 119.7 . . ?
C47 C48 C40 120.9(3) . . ?
C47 C48 H48 119.5 . . ?
C40 C48 H48 119.5 . . ?

loop_
_geom_bond_atom_site_label_1
_geom_bond_atom_site_label_2
_geom_bond_distance
_geom_bond_site_symmetry_2
_geom_bond_publ_flag
Cd1 O2 2.259(2) . ?
Cd1 N1 2.292(3) . ?
Cd1 O1 2.308(2) 2_776 ?
Cd1 O3 2.325(2) . ?
Cd1 N2 2.330(2) 2_776 ?
Cd1 O4 2.431(2) . ?
Cd1 C13 2.706(3) . ?
O1 C7 1.250(4) . ?
O2 C7 1.268(4) . ?
O3 C13 1.271(4) . ?
O4 C13 1.253(3) . ?
N1 C8 1.336(4) . ?
N1 C12 1.337(4) . ?
N2 C20 1.339(4) . ?
N2 C24 1.343(4) . ?
C1 C6 1.389(4) . ?
C1 C2 1.395(4) . ?
C1 C7 1.507(4) . ?
C2 C3 1.385(4) . ?
C2 H2 0.9500 . ?
C3 C4 1.388(4) . ?
C3 H3 0.9500 . ?
C4 C5 1.382(5) . ?
C4 H4 0.9500 . ?
C5 C6 1.388(4) . ?
C5 H5 0.9500 . ?
C6 H6 0.9500 . ?
C8 C9 1.387(4) . ?
C8 H8 0.9500 . ?
C9 C10 1.385(4) . ?
C9 H9 0.9500 . ?
C10 C11 1.388(4) . ?
C10 C25 1.503(4) . ?
C11 C12 1.384(4) . ?
C11 H11 0.9500 . ?
C12 H12 0.9500 . ?
C13 C14 1.505(4) . ?
C14 C15 1.392(4) . ?
C14 C19 1.398(4) . ?
C15 C16 1.386(4) . ?
C15 H15 0.9500 . ?
C16 C17 1.386(5) . ?
C16 H16 0.9500 . ?
C17 C18 1.373(5) . ?
C17 H17 0.9500 . ?
C18 C19 1.389(4) . ?
C18 H18 0.9500 . ?
C19 H19 0.9500 . ?
C20 C21 1.378(4) . ?
C20 H20 0.9500 . ?
C21 C22 1.400(4) . ?
C21 H21 0.9500 . ?
C22 C23 1.393(4) . ?
C22 C28 1.506(4) . ?
C23 C24 1.379(4) . ?
C23 H23 0.9500 . ?
C24 H24 0.9500 . ?
C25 C26 1.547(4) . ?
C25 C28 1.608(4) . ?
C25 H25 1.0000 . ?
C26 C29 1.512(4) . ?
C26 C27 1.605(4) . ?
C26 H26 1.0000 . ?
C27 C35 1.506(4) . ?
C27 C28 1.549(4) . ?
C27 H27 1.0000 . ?
C28 H28 1.0000 . ?
C29 C30 1.380(4) . ?
C29 C34 1.430(4) . ?
C30 C31 1.418(4) . ?
C30 H30 0.9500 . ?
C31 C32 1.359(5) . ?
C31 H31 0.9500 . ?
C32 C33 1.411(5) . ?
C32 H32 0.9500 . ?
C33 C41 1.423(4) . ?
C33 C34 1.428(4) . ?
C34 C44 1.423(4) . ?
C35 C36 1.374(4) . ?
C35 C40 1.425(4) . ?
C36 C37 1.414(5) . ?
C36 H36 0.9500 . ?
C37 C38 1.359(5) . ?
C37 H37 0.9500 . ?
C38 C39 1.417(5) . ?
C38 H38 0.9500 . ?
C39 C45 1.414(5) . ?
C39 C40 1.424(4) . ?
C40 C48 1.418(4) . ?
C41 C42 1.361(5) . ?
C41 H41 0.9500 . ?
C42 C43 1.402(5) . ?
C42 H42 0.9500 . ?
C43 C44 1.373(5) . ?
C43 H43 0.9500 . ?
C44 H44 0.9500 . ?
C45 C46 1.358(5) . ?
C45 H45 0.9500 . ?
C46 C47 1.402(5) . ?
C46 H46 0.9500 . ?
C47 C48 1.377(5) . ?
C47 H47 0.9500 . ?
C48 H48 0.9500 . ?
